data_4068229
loop_
_publ_author_name
'Sivaram, Haresh'
'Jothibasu, Ramasamy'
'Huynh, Han Vinh'

_publ_section_title
;
 Gold Complexes of an Alicyclic Indazole-Derived N-Heterocyclic Carbene:
 Syntheses, Characterizations, and Ligand Disproportionation
;
_journal_issue 3
_journal_name_full Organometallics
_journal_page_first 1195
_journal_paper_doi 10.1021/om201268m
_journal_volume 31
_journal_year 2012
_chemical_formula_sum 'C11 H12 Au Cl N2'
_chemical_formula_weight 404.64
_chemical_name_systematic
; 
 ? 
;
_space_group_IT_number 14
_symmetry_cell_setting monoclinic
_symmetry_space_group_name_Hall '-P 2ybc'
_symmetry_space_group_name_H-M 'P 1 21/c 1'
_atom_sites_solution_hydrogens geom
_atom_sites_solution_primary direct
_atom_sites_solution_secondary difmap
_audit_creation_method SHELXL-97
_cell_angle_alpha 90.00
_cell_angle_beta 101.6150(10)
_cell_angle_gamma 90.00
_cell_formula_units_Z 16
_cell_length_a 20.5207(9)
_cell_length_b 16.2535(8)
_cell_length_c 13.8301(7)
_cell_measurement_reflns_used 9934
_cell_measurement_temperature 293(2)
_cell_measurement_theta_max 27.53
_cell_measurement_theta_min 2.34
_cell_volume 4518.3(4)
_computing_cell_refinement 'Bruker SMART'
_computing_data_collection 'Bruker SMART'
_computing_data_reduction 'Bruker SAINT'
_computing_molecular_graphics 'Bruker SHELXTL'
_computing_publication_material 'Bruker SHELXTL'
_computing_structure_refinement 'SHELXL-97 (Sheldrick, 1997)'
_computing_structure_solution 'SHELXS-97 (Sheldrick, 1990)'
_diffrn_ambient_temperature 293(2)
_diffrn_measured_fraction_theta_full 0.999
_diffrn_measured_fraction_theta_max 0.999
_diffrn_measurement_device_type 'CCD area detector'
_diffrn_measurement_method 'phi and omega scans'
_diffrn_radiation_monochromator graphite
_diffrn_radiation_source 'fine-focus sealed tube'
_diffrn_radiation_type MoK\a
_diffrn_radiation_wavelength 0.71073
_diffrn_reflns_av_R_equivalents 0.0414
_diffrn_reflns_av_sigmaI/netI 0.0467
_diffrn_reflns_limit_h_max 26
_diffrn_reflns_limit_h_min -22
_diffrn_reflns_limit_k_max 20
_diffrn_reflns_limit_k_min -21
_diffrn_reflns_limit_l_max 17
_diffrn_reflns_limit_l_min -17
_diffrn_reflns_number 31895
_diffrn_reflns_theta_full 27.50
_diffrn_reflns_theta_max 27.50
_diffrn_reflns_theta_min 1.01
_exptl_absorpt_coefficient_mu 13.227
_exptl_absorpt_correction_T_max 0.1773
_exptl_absorpt_correction_T_min 0.0465
_exptl_absorpt_correction_type multi-scan
_exptl_absorpt_process_details 'Sadabs, (Sheldrick 2001)'
_exptl_crystal_colour YELLOW
_exptl_crystal_density_diffrn 2.379
_exptl_crystal_density_meas ?
_exptl_crystal_density_method 'not measured'
_exptl_crystal_description BLOCK
_exptl_crystal_F_000 3008
_exptl_crystal_size_max 0.60
_exptl_crystal_size_mid 0.22
_exptl_crystal_size_min 0.20
_refine_diff_density_max 6.497
_refine_diff_density_min -3.756
_refine_diff_density_rms 0.280
_refine_ls_extinction_method none
_refine_ls_goodness_of_fit_ref 1.106
_refine_ls_hydrogen_treatment constr
_refine_ls_matrix_type full
_refine_ls_number_parameters 541
_refine_ls_number_reflns 10342
_refine_ls_number_restraints 0
_refine_ls_restrained_S_all 1.106
_refine_ls_R_factor_all 0.0561
_refine_ls_R_factor_gt 0.0471
_refine_ls_shift/su_max 0.002
_refine_ls_shift/su_mean 0.000
_refine_ls_structure_factor_coef Fsqd
_refine_ls_weighting_details 'calc w=1/[\s^2^(Fo^2^)+(0.0461P)^2^+65.3994P] where P=(Fo^2^+2Fc^2^)/3'
_refine_ls_weighting_scheme calc
_refine_ls_wR_factor_gt 0.1184
_refine_ls_wR_factor_ref 0.1221
_reflns_number_gt 8836
_reflns_number_total 10342
_reflns_threshold_expression >2sigma(I)
_cod_data_source_file om201268m_si_001.cif
_cod_data_source_block '[AuCl(Indy)](1)'
_cod_depositor_comments
;
The following automatic conversions were performed:

'_symmetry_cell_setting' value 'Monoclinic' changed to 'monoclinic'
according to /home/saulius/struct/CIF-dictionaries/cif_core.dic
dictionary named 'cif_core.dic' version 2.4.1 from
2010-06-29.

'_exptl_absorpt_correction_type' value 'Multi-scan'
changed to 'multi-scan' according to
/home/saulius/struct/CIF-dictionaries/cif_core.dic dictionary named
'cif_core.dic' version 2.4.1 from 2010-06-29.

Automatic conversion script
Id: cif_fix_values 1715 2011-07-08 13:25:40Z adriana 

The following automatic conversions were performed:

'_exptl_crystal_density_meas' value 'Not Measured' was changed to '?'
- the value is perceived as not measured.

Automatic conversion script
Id: cif_fix_values 3008 2015-01-20 13:52:24Z robertas 
;
_cod_original_sg_symbol_H-M P2(1)/c
_cod_database_code 4068229

loop_
_symmetry_equiv_pos_as_xyz
'x, y, z'
'-x, y+1/2, -z+1/2'
'-x, -y, -z'
'x, -y-1/2, z-1/2'

loop_
_atom_site_label
_atom_site_type_symbol
_atom_site_fract_x
_atom_site_fract_y
_atom_site_fract_z
_atom_site_U_iso_or_equiv
_atom_site_adp_type
_atom_site_occupancy
_atom_site_symmetry_multiplicity
_atom_site_calc_flag
_atom_site_refinement_flags
Au1 Au 0.852807(16) 0.98744(2) 0.91731(2) 0.01961(9) Uani 1 1 d .
Au2 Au 0.715444(17) 0.59470(2) 0.62480(3) 0.02439(10) Uani 1 1 d .
Au3 Au 0.773005(19) 0.39391(2) 0.90762(3) 0.02885(10) Uani 1 1 d .
Au4 Au 0.650080(16) 0.00589(2) 0.59536(2) 0.02098(9) Uani 1 1 d .
Cl1 Cl 0.87773(10) 1.12584(12) 0.94694(16) 0.0200(4) Uani 1 1 d .
Cl2 Cl 0.60250(10) 0.56263(13) 0.58367(17) 0.0232(4) Uani 1 1 d .
Cl3 Cl 0.88133(11) 0.44075(14) 0.95671(19) 0.0308(5) Uani 1 1 d .
Cl4 Cl 0.62924(10) -0.13237(12) 0.56323(16) 0.0205(4) Uani 1 1 d .
N1 N 0.7792(3) 0.8279(5) 0.8815(5) 0.0188(15) Uani 1 1 d .
N2 N 0.7859(4) 0.7452(5) 0.8727(5) 0.0214(15) Uani 1 1 d .
N3 N 0.8644(4) 0.5902(5) 0.6688(5) 0.0225(16) Uani 1 1 d .
N4 N 0.9198(4) 0.6374(5) 0.6726(6) 0.0252(17) Uani 1 1 d .
N5 N 0.6250(4) 0.3828(6) 0.8469(6) 0.0295(19) Uani 1 1 d .
N6 N 0.5726(4) 0.3291(7) 0.8266(6) 0.037(2) Uani 1 1 d .
N7 N 0.7217(4) 0.1646(5) 0.6402(6) 0.0231(16) Uani 1 1 d .
N8 N 0.7149(4) 0.2473(5) 0.6463(6) 0.0228(16) Uani 1 1 d .
C1 C 0.8383(4) 0.8680(6) 0.9013(6) 0.0207(18) Uani 1 1 d .
C2 C 0.8860(4) 0.8034(5) 0.9110(6) 0.0184(17) Uani 1 1 d .
C3 C 0.9563(5) 0.8039(6) 0.9333(7) 0.0239(19) Uani 1 1 d .
H3 H 0.9799 0.8531 0.9426 0.029 Uiso 1 1 calc R
C4 C 0.9889(4) 0.7291(6) 0.9408(7) 0.0244(19) Uani 1 1 d .
H4 H 1.0352 0.7280 0.9552 0.029 Uiso 1 1 calc R
C5 C 0.9530(5) 0.6537(6) 0.9268(6) 0.027(2) Uani 1 1 d .
H5 H 0.9761 0.6042 0.9337 0.032 Uiso 1 1 calc R
C6 C 0.8846(5) 0.6529(6) 0.9031(7) 0.026(2) Uani 1 1 d .
H6 H 0.8612 0.6036 0.8940 0.031 Uiso 1 1 calc R
C7 C 0.8517(4) 0.7282(6) 0.8933(6) 0.0205(18) Uani 1 1 d .
C8 C 0.7307(4) 0.6868(6) 0.8724(7) 0.0228(18) Uani 1 1 d .
H8A H 0.7305 0.6694 0.9394 0.027 Uiso 1 1 calc R
H8B H 0.7371 0.6384 0.8342 0.027 Uiso 1 1 calc R
C9 C 0.6644(5) 0.7268(6) 0.8280(7) 0.030(2) Uani 1 1 d .
H9A H 0.6282 0.6915 0.8377 0.036 Uiso 1 1 calc R
H9B H 0.6609 0.7346 0.7576 0.036 Uiso 1 1 calc R
C10 C 0.6597(5) 0.8095(7) 0.8778(8) 0.032(2) Uani 1 1 d .
H10A H 0.6161 0.8332 0.8539 0.039 Uiso 1 1 calc R
H10B H 0.6654 0.8017 0.9486 0.039 Uiso 1 1 calc R
C11 C 0.7128(5) 0.8676(6) 0.8562(8) 0.029(2) Uani 1 1 d .
H11A H 0.7031 0.8823 0.7868 0.035 Uiso 1 1 calc R
H11B H 0.7129 0.9176 0.8945 0.035 Uiso 1 1 calc R
C12 C 0.8080(4) 0.6346(6) 0.6520(6) 0.0240(19) Uani 1 1 d .
C13 C 0.8302(4) 0.7175(6) 0.6490(6) 0.0244(19) Uani 1 1 d .
C14 C 0.7961(5) 0.7926(6) 0.6365(6) 0.026(2) Uani 1 1 d .
H14 H 0.7499 0.7938 0.6264 0.031 Uiso 1 1 calc R
C15 C 0.8310(6) 0.8631(7) 0.6393(7) 0.033(2) Uani 1 1 d .
H15 H 0.8088 0.9133 0.6336 0.040 Uiso 1 1 calc R
C16 C 0.9019(6) 0.8613(7) 0.6509(7) 0.035(2) Uani 1 1 d .
H16 H 0.9247 0.9105 0.6494 0.043 Uiso 1 1 calc R
C17 C 0.9369(5) 0.7900(7) 0.6641(7) 0.032(2) Uani 1 1 d .
H17 H 0.9831 0.7893 0.6729 0.039 Uiso 1 1 calc R
C18 C 0.9002(4) 0.7178(6) 0.6639(7) 0.025(2) Uani 1 1 d .
C19 C 0.9875(5) 0.6054(7) 0.6924(8) 0.032(2) Uani 1 1 d .
H19A H 1.0071 0.6122 0.7618 0.038 Uiso 1 1 calc R
H19B H 1.0141 0.6361 0.6543 0.038 Uiso 1 1 calc R
C20 C 0.9875(5) 0.5145(7) 0.6650(9) 0.038(3) Uani 1 1 d .
H20A H 1.0319 0.4921 0.6854 0.045 Uiso 1 1 calc R
H20B H 0.9741 0.5082 0.5941 0.045 Uiso 1 1 calc R
C21 C 0.9393(5) 0.4681(7) 0.7162(9) 0.037(2) Uani 1 1 d .
H21A H 0.9416 0.4096 0.7030 0.045 Uiso 1 1 calc R
H21B H 0.9518 0.4763 0.7870 0.045 Uiso 1 1 calc R
C22 C 0.8687(5) 0.4985(6) 0.6791(7) 0.030(2) Uani 1 1 d .
H22A H 0.8511 0.4736 0.6154 0.036 Uiso 1 1 calc R
H22B H 0.8411 0.4809 0.7245 0.036 Uiso 1 1 calc R
C23 C 0.6838(5) 0.3426(6) 0.8730(7) 0.027(2) Uani 1 1 d .
C24 C 0.6668(5) 0.2593(6) 0.8684(6) 0.026(2) Uani 1 1 d .
C25 C 0.7054(5) 0.1880(6) 0.8874(7) 0.030(2) Uani 1 1 d .
H25 H 0.7516 0.1916 0.9031 0.036 Uiso 1 1 calc R
C26 C 0.6749(7) 0.1131(7) 0.8827(9) 0.043(3) Uani 1 1 d .
H26 H 0.7002 0.0654 0.8954 0.051 Uiso 1 1 calc R
C27 C 0.6050(7) 0.1081(8) 0.8588(8) 0.044(3) Uani 1 1 d .
H27 H 0.5852 0.0565 0.8575 0.052 Uiso 1 1 calc R
C28 C 0.5652(6) 0.1756(8) 0.8375(7) 0.041(3) Uani 1 1 d .
H28 H 0.5191 0.1711 0.8206 0.049 Uiso 1 1 calc R
C29 C 0.5973(5) 0.2517(7) 0.8423(7) 0.029(2) Uani 1 1 d .
C30 C 0.5030(5) 0.3535(9) 0.8103(8) 0.048(3) Uani 1 1 d .
H30A H 0.4770 0.3176 0.7612 0.058 Uiso 1 1 calc R
H30B H 0.4870 0.3470 0.8713 0.058 Uiso 1 1 calc R
C31 C 0.4936(6) 0.4382(9) 0.7773(9) 0.050(3) Uani 1 1 d .
H31A H 0.4486 0.4555 0.7791 0.060 Uiso 1 1 calc R
H31B H 0.4995 0.4423 0.7096 0.060 Uiso 1 1 calc R
C32 C 0.5424(7) 0.4939(9) 0.8418(9) 0.056(4) Uani 1 1 d .
H32A H 0.5375 0.4886 0.9099 0.067 Uiso 1 1 calc R
H32B H 0.5333 0.5507 0.8218 0.067 Uiso 1 1 calc R
C33 C 0.6145(7) 0.4711(8) 0.8335(8) 0.045(3) Uani 1 1 d .
H33A H 0.6221 0.4873 0.7691 0.054 Uiso 1 1 calc R
H33B H 0.6459 0.5006 0.8833 0.054 Uiso 1 1 calc R
C34 C 0.6626(5) 0.1253(6) 0.6141(6) 0.0224(18) Uani 1 1 d .
C35 C 0.6146(4) 0.1900(6) 0.5984(6) 0.0211(18) Uani 1 1 d .
C36 C 0.5453(4) 0.1902(6) 0.5685(6) 0.0221(18) Uani 1 1 d .
H36 H 0.5216 0.1412 0.5572 0.027 Uiso 1 1 calc R
C37 C 0.5128(5) 0.2652(6) 0.5563(7) 0.026(2) Uani 1 1 d .
H37 H 0.4667 0.2667 0.5372 0.031 Uiso 1 1 calc R
C38 C 0.5489(5) 0.3393(6) 0.5727(6) 0.026(2) Uani 1 1 d .
H38 H 0.5259 0.3889 0.5624 0.032 Uiso 1 1 calc R
C39 C 0.6172(5) 0.3409(6) 0.6035(6) 0.0254(19) Uani 1 1 d .
H39 H 0.6407 0.3900 0.6145 0.030 Uiso 1 1 calc R
C40 C 0.6489(4) 0.2646(6) 0.6171(6) 0.0207(18) Uani 1 1 d .
C41 C 0.7708(5) 0.3055(7) 0.6562(8) 0.032(2) Uani 1 1 d .
H41A H 0.7611 0.3544 0.6910 0.039 Uiso 1 1 calc R
H41B H 0.7771 0.3220 0.5913 0.039 Uiso 1 1 calc R
C42 C 0.8341(5) 0.2650(7) 0.7130(10) 0.043(3) Uani 1 1 d .
H42A H 0.8722 0.2997 0.7106 0.051 Uiso 1 1 calc R
H42B H 0.8311 0.2578 0.7816 0.051 Uiso 1 1 calc R
C43 C 0.8425(5) 0.1826(8) 0.6671(10) 0.043(3) Uani 1 1 d .
H43A H 0.8439 0.1902 0.5980 0.052 Uiso 1 1 calc R
H43B H 0.8844 0.1585 0.6996 0.052 Uiso 1 1 calc R
C44 C 0.7869(5) 0.1252(7) 0.6756(8) 0.032(2) Uani 1 1 d .
H44A H 0.7901 0.0760 0.6370 0.038 Uiso 1 1 calc R
H44B H 0.7907 0.1089 0.7440 0.038 Uiso 1 1 calc R

loop_
_atom_site_aniso_label
_atom_site_aniso_U_11
_atom_site_aniso_U_22
_atom_site_aniso_U_33
_atom_site_aniso_U_23
_atom_site_aniso_U_13
_atom_site_aniso_U_12
Au1 0.01600(17) 0.02231(17) 0.02100(17) 0.00014(12) 0.00491(12) -0.00142(12)
Au2 0.01746(17) 0.02981(19) 0.02425(18) 0.00000(14) 0.00025(13) 0.00312(13)
Au3 0.0247(2) 0.0279(2) 0.0326(2) 0.00030(15) 0.00265(15) 0.00297(14)
Au4 0.01755(17) 0.02395(18) 0.02159(17) -0.00145(13) 0.00431(12) 0.00073(12)
Cl1 0.0132(9) 0.0194(10) 0.0279(10) -0.0004(8) 0.0057(8) -0.0028(7)
Cl2 0.0120(9) 0.0194(10) 0.0346(12) 0.0106(8) -0.0038(8) -0.0025(7)
Cl3 0.0202(11) 0.0219(11) 0.0476(14) 0.0131(10) 0.0003(10) -0.0051(8)
Cl4 0.0109(9) 0.0196(10) 0.0319(11) -0.0038(8) 0.0066(8) 0.0012(7)
N1 0.015(4) 0.025(4) 0.019(3) -0.004(3) 0.009(3) 0.001(3)
N2 0.021(4) 0.025(4) 0.022(4) -0.003(3) 0.012(3) -0.005(3)
N3 0.017(4) 0.031(4) 0.019(4) -0.003(3) 0.002(3) 0.003(3)
N4 0.021(4) 0.034(4) 0.020(4) -0.002(3) 0.004(3) 0.004(3)
N5 0.024(4) 0.045(5) 0.021(4) 0.001(3) 0.007(3) 0.014(4)
N6 0.021(4) 0.070(7) 0.021(4) 0.005(4) 0.004(3) 0.009(4)
N7 0.019(4) 0.029(4) 0.023(4) -0.004(3) 0.008(3) 0.003(3)
N8 0.020(4) 0.025(4) 0.026(4) -0.004(3) 0.010(3) -0.003(3)
C1 0.021(4) 0.025(4) 0.014(4) -0.001(3) -0.002(3) 0.000(3)
C2 0.017(4) 0.028(5) 0.010(4) 0.003(3) 0.002(3) -0.001(3)
C3 0.021(5) 0.032(5) 0.021(4) -0.003(4) 0.011(4) -0.002(4)
C4 0.015(4) 0.037(5) 0.022(4) 0.004(4) 0.007(3) 0.009(4)
C5 0.035(5) 0.031(5) 0.015(4) -0.001(4) 0.008(4) 0.013(4)
C6 0.030(5) 0.029(5) 0.019(4) -0.003(4) 0.005(4) 0.002(4)
C7 0.026(5) 0.025(4) 0.012(4) -0.003(3) 0.010(3) 0.000(4)
C8 0.018(4) 0.029(5) 0.021(4) -0.006(4) 0.003(3) -0.008(4)
C9 0.019(5) 0.039(6) 0.030(5) -0.009(4) 0.001(4) -0.008(4)
C10 0.019(5) 0.040(6) 0.039(6) -0.006(5) 0.008(4) -0.002(4)
C11 0.019(5) 0.026(5) 0.042(6) 0.004(4) 0.003(4) 0.002(4)
C12 0.018(4) 0.040(5) 0.015(4) -0.009(4) 0.006(3) 0.004(4)
C13 0.018(4) 0.044(6) 0.013(4) 0.000(4) 0.007(3) 0.000(4)
C14 0.022(5) 0.039(5) 0.016(4) -0.003(4) 0.005(3) 0.010(4)
C15 0.042(6) 0.036(6) 0.023(5) 0.000(4) 0.007(4) 0.001(5)
C16 0.046(7) 0.036(6) 0.023(5) -0.006(4) 0.004(4) -0.012(5)
C17 0.026(5) 0.057(7) 0.017(4) -0.002(4) 0.007(4) 0.001(5)
C18 0.018(4) 0.040(5) 0.018(4) -0.002(4) 0.004(3) 0.006(4)
C19 0.018(5) 0.049(6) 0.027(5) -0.006(4) 0.003(4) 0.003(4)
C20 0.027(5) 0.050(7) 0.040(6) 0.006(5) 0.013(5) 0.008(5)
C21 0.030(6) 0.040(6) 0.046(6) 0.006(5) 0.016(5) 0.003(5)
C22 0.035(6) 0.034(5) 0.023(5) 0.000(4) 0.008(4) 0.006(4)
C23 0.025(5) 0.033(5) 0.022(4) -0.003(4) 0.003(4) 0.009(4)
C24 0.023(5) 0.042(6) 0.013(4) -0.006(4) 0.004(3) 0.003(4)
C25 0.028(5) 0.040(6) 0.027(5) -0.010(4) 0.016(4) 0.003(4)
C26 0.062(8) 0.035(6) 0.037(6) -0.012(5) 0.026(6) -0.005(5)
C27 0.053(8) 0.047(7) 0.031(6) -0.010(5) 0.010(5) -0.021(6)
C28 0.031(6) 0.073(9) 0.021(5) -0.007(5) 0.010(4) -0.020(6)
C29 0.020(5) 0.051(6) 0.018(4) -0.002(4) 0.006(4) 0.004(4)
C30 0.023(5) 0.093(10) 0.025(5) 0.006(6) -0.002(4) 0.015(6)
C31 0.038(7) 0.079(10) 0.037(6) 0.009(6) 0.017(5) 0.024(6)
C32 0.069(9) 0.068(9) 0.029(6) 0.000(6) 0.005(6) 0.043(7)
C33 0.060(8) 0.051(7) 0.027(5) 0.004(5) 0.017(5) 0.028(6)
C34 0.028(5) 0.025(5) 0.014(4) -0.003(3) 0.004(3) -0.004(4)
C35 0.022(4) 0.028(5) 0.015(4) 0.000(3) 0.006(3) -0.001(4)
C36 0.021(4) 0.030(5) 0.018(4) -0.003(3) 0.011(3) -0.005(4)
C37 0.018(4) 0.042(6) 0.020(4) -0.001(4) 0.007(3) 0.004(4)
C38 0.034(5) 0.030(5) 0.017(4) -0.002(4) 0.007(4) 0.005(4)
C39 0.031(5) 0.028(5) 0.017(4) -0.004(3) 0.006(4) -0.002(4)
C40 0.020(4) 0.034(5) 0.010(4) 0.001(3) 0.008(3) 0.002(4)
C41 0.018(5) 0.038(6) 0.041(6) -0.007(5) 0.007(4) -0.011(4)
C42 0.026(6) 0.043(7) 0.057(7) -0.012(5) 0.000(5) -0.006(5)
C43 0.018(5) 0.051(7) 0.058(7) -0.012(6) 0.003(5) 0.000(5)
C44 0.022(5) 0.041(6) 0.032(5) -0.008(4) 0.003(4) 0.005(4)

loop_
_atom_type_symbol
_atom_type_description
_atom_type_scat_dispersion_real
_atom_type_scat_dispersion_imag
_atom_type_scat_source
C C 0.0033 0.0016 'International Tables Vol C Tables 4.2.6.8 and 6.1.1.4'
H H 0.0000 0.0000 'International Tables Vol C Tables 4.2.6.8 and 6.1.1.4'
N N 0.0061 0.0033 'International Tables Vol C Tables 4.2.6.8 and 6.1.1.4'
Cl Cl 0.1484 0.1585 'International Tables Vol C Tables 4.2.6.8 and 6.1.1.4'
Au Au -2.0133 8.8022 'International Tables Vol C Tables 4.2.6.8 and 6.1.1.4'

loop_
_geom_angle_atom_site_label_1
_geom_angle_atom_site_label_2
_geom_angle_atom_site_label_3
_geom_angle
C1 Au1 Cl1 175.1(2)
C12 Au2 Cl2 173.2(3)
C23 Au3 Cl3 173.8(3)
C34 Au4 Cl4 175.8(3)
C1 N1 N2 113.0(7)
C1 N1 C11 125.5(8)
N2 N1 C11 120.9(7)
C7 N2 N1 107.4(7)
C7 N2 C8 127.0(8)
N1 N2 C8 122.9(7)
C12 N3 N4 112.7(8)
C12 N3 C22 125.6(8)
N4 N3 C22 121.6(8)
N3 N4 C18 108.0(7)
N3 N4 C19 124.2(8)
C18 N4 C19 127.6(9)
C23 N5 N6 111.5(9)
C23 N5 C33 127.5(10)
N6 N5 C33 120.8(9)
C29 N6 N5 107.9(8)
C29 N6 C30 126.8(10)
N5 N6 C30 124.3(10)
C34 N7 N8 112.7(7)
C34 N7 C44 126.0(8)
N8 N7 C44 120.5(8)
N7 N8 C40 107.2(7)
N7 N8 C41 123.6(8)
C40 N8 C41 127.2(8)
N1 C1 C2 103.6(7)
N1 C1 Au1 127.3(7)
C2 C1 Au1 129.1(7)
C7 C2 C3 119.7(8)
C7 C2 C1 108.3(8)
C3 C2 C1 132.0(9)
C4 C3 C2 118.0(9)
C3 C4 C5 121.2(9)
C6 C5 C4 121.1(9)
C5 C6 C7 117.9(9)
N2 C7 C6 130.2(9)
N2 C7 C2 107.6(8)
C6 C7 C2 122.1(9)
N2 C8 C9 110.5(8)
C8 C9 C10 109.1(8)
C11 C10 C9 110.3(8)
N1 C11 C10 110.1(8)
N3 C12 C13 104.0(8)
N3 C12 Au2 128.3(7)
C13 C12 Au2 127.4(7)
C14 C13 C18 119.0(9)
C14 C13 C12 132.2(9)
C18 C13 C12 108.8(9)
C15 C14 C13 119.2(9)
C14 C15 C16 120.5(10)
C17 C16 C15 122.1(10)
C16 C17 C18 116.6(10)
N4 C18 C17 131.0(9)
N4 C18 C13 106.4(9)
C17 C18 C13 122.5(9)
N4 C19 C20 110.3(8)
C19 C20 C21 109.4(9)
C22 C21 C20 110.2(9)
N3 C22 C21 113.0(9)
N5 C23 C24 104.8(9)
N5 C23 Au3 126.2(8)
C24 C23 Au3 129.0(7)
C23 C24 C25 131.9(9)
C23 C24 C29 109.1(9)
C25 C24 C29 119.0(10)
C26 C25 C24 119.5(11)
C25 C26 C27 120.0(12)
C28 C27 C26 122.8(11)
C27 C28 C29 116.5(10)
N6 C29 C28 131.1(10)
N6 C29 C24 106.7(9)
C28 C29 C24 122.2(10)
C31 C30 N6 111.8(11)
C30 C31 C32 110.7(10)
C31 C32 C33 110.1(10)
N5 C33 C32 110.1(11)
N7 C34 C35 104.3(8)
N7 C34 Au4 125.9(7)
C35 C34 Au4 129.7(7)
C36 C35 C40 119.7(8)
C36 C35 C34 132.6(9)
C40 C35 C34 107.8(8)
C37 C36 C35 118.3(9)
C36 C37 C38 120.6(9)
C39 C38 C37 122.3(9)
C38 C39 C40 116.3(9)
N8 C40 C39 129.2(9)
N8 C40 C35 108.0(8)
C39 C40 C35 122.7(8)
N8 C41 C42 109.7(9)
C43 C42 C41 108.9(9)
C44 C43 C42 111.5(9)
N7 C44 C43 111.0(9)

loop_
_geom_bond_atom_site_label_1
_geom_bond_atom_site_label_2
_geom_bond_distance
Au1 C1 1.970(9)
Au1 Cl1 2.325(2)
Au2 C12 1.970(9)
Au2 Cl2 2.331(2)
Au3 C23 1.981(10)
Au3 Cl3 2.318(2)
Au4 C34 1.967(9)
Au4 Cl4 2.314(2)
N1 C1 1.355(11)
N1 N2 1.360(10)
N1 C11 1.484(11)
N2 C7 1.351(12)
N2 C8 1.478(11)
N3 C12 1.345(12)
N3 N4 1.362(11)
N3 C22 1.497(12)
N4 C18 1.366(13)
N4 C19 1.457(12)
N5 C23 1.356(12)
N5 N6 1.369(13)
N5 C33 1.458(14)
N6 C29 1.356(14)
N6 C30 1.456(13)
N7 C34 1.354(12)
N7 N8 1.357(11)
N7 C44 1.474(12)
N8 C40 1.361(11)
N8 C41 1.472(12)
C1 C2 1.423(12)
C2 C7 1.408(12)
C2 C3 1.413(12)
C3 C4 1.382(13)
C4 C5 1.423(14)
C5 C6 1.375(14)
C6 C7 1.391(13)
C8 C9 1.521(13)
C9 C10 1.522(14)
C10 C11 1.517(14)
C12 C13 1.426(14)
C13 C14 1.400(13)
C13 C18 1.409(12)
C14 C15 1.347(15)
C15 C16 1.432(16)
C16 C17 1.355(16)
C17 C18 1.394(15)
C19 C20 1.525(15)
C20 C21 1.526(15)
C21 C22 1.519(14)
C23 C24 1.397(14)
C24 C25 1.398(14)
C24 C29 1.405(13)
C25 C26 1.365(15)
C26 C27 1.407(18)
C27 C28 1.364(18)
C28 C29 1.398(16)
C30 C31 1.452(19)
C31 C32 1.50(2)
C32 C33 1.552(17)
C34 C35 1.427(13)
C35 C36 1.400(12)
C35 C40 1.400(13)
C36 C37 1.384(13)
C37 C38 1.407(14)
C38 C39 1.380(14)
C39 C40 1.396(13)
C41 C42 1.525(15)
C42 C43 1.507(16)
C43 C44 1.497(15)
